data_1555237
loop_
_publ_author_name
'Navuluri, Chandrasekhar'
'Charette, Andr\'e B'

_publ_section_title
;
 Diastereoselective Fluorocyclopropanation of Chiral Allylic Alcohols
 Using an \a-Fluoroiodomethylzinc Carbenoid.
;
_journal_issue 17
_journal_name_full 'Organic letters'
_journal_page_first 4288
_journal_page_last 4291
_journal_paper_doi 10.1021/acs.orglett.5b02097
_journal_volume 17
_journal_year 2015
_chemical_formula_moiety 'C23 H23 F N2 O6'
_chemical_formula_sum 'C23 H23 F N2 O6'
_chemical_formula_weight 442.43
_space_group_crystal_system triclinic
_space_group_IT_number 2
_space_group_name_Hall '-P 1'
_space_group_name_H-M_alt 'P -1'
_atom_sites_solution_hydrogens geom
_atom_sites_solution_primary direct
_audit_creation_date 2014-03-12
_audit_creation_method
;
Olex2 1.2
(compiled 2014.02.28 svn.r2899 for OlexSys, GUI svn.r4781)
;
_cell_angle_alpha 91.210(3)
_cell_angle_beta 92.807(3)
_cell_angle_gamma 94.000(4)
_cell_formula_units_Z 2
_cell_length_a 7.9045(5)
_cell_length_b 11.1779(7)
_cell_length_c 11.7527(7)
_cell_measurement_reflns_used 9294
_cell_measurement_temperature 100
_cell_measurement_theta_max 71.453
_cell_measurement_theta_min 3.767
_cell_volume 1034.33(11)
_computing_cell_refinement
;
SAINT (2013) V8.34A; Integration Software for Single Crystal Data.
Bruker AXS Inc., Madison, WI 53719-1173.
;
_computing_data_collection
;
APEX 2 (2013) Bruker AXS Inc., Madison, WI 53719-1173.
;
_computing_data_reduction 'SAINT v8.34A (Bruker, 2013)'
_computing_molecular_graphics 'Olex2 (Dolomanov et al., 2009)'
_computing_publication_material 'Olex2 (Dolomanov et al., 2009)'
_computing_structure_refinement 'XL (Sheldrick, 2008)'
_computing_structure_solution 'XT (Sheldrick, 2008)'
_diffrn_ambient_temperature 100
_diffrn_detector 'CCD area detector'
_diffrn_detector_area_resol_mean 8.3
_diffrn_detector_type 'Bruker APEX2 CCD'
_diffrn_measured_fraction_theta_full 0.974
_diffrn_measured_fraction_theta_max 0.968
_diffrn_measurement_device 'three-circle diffractometer'
_diffrn_measurement_device_type 'Bruker Smart APEX'
_diffrn_measurement_method '\w scans'
_diffrn_radiation_collimation 'Focusing mirrors'
_diffrn_radiation_monochromator 'Quazar MX Mirror Optics'
_diffrn_radiation_probe x-ray
_diffrn_radiation_type CuK\a
_diffrn_radiation_wavelength 1.54178
_diffrn_reflns_av_R_equivalents 0.0343
_diffrn_reflns_av_unetI/netI 0.0206
_diffrn_reflns_Laue_measured_fraction_full 0.974
_diffrn_reflns_Laue_measured_fraction_max 0.968
_diffrn_reflns_limit_h_max 8
_diffrn_reflns_limit_h_min -9
_diffrn_reflns_limit_k_max 13
_diffrn_reflns_limit_k_min -13
_diffrn_reflns_limit_l_max 14
_diffrn_reflns_limit_l_min -14
_diffrn_reflns_number 27576
_diffrn_reflns_point_group_measured_fraction_full 0.974
_diffrn_reflns_point_group_measured_fraction_max 0.968
_diffrn_reflns_theta_full 67.679
_diffrn_reflns_theta_max 71.603
_diffrn_reflns_theta_min 3.767
_diffrn_source 'Microfocus Source'
_diffrn_source_target Cu
_diffrn_source_type 'Incoatec I\mS High Brilliance Microsource'
_exptl_absorpt_coefficient_mu 0.919
_exptl_absorpt_correction_T_max 0.7535
_exptl_absorpt_correction_T_min 0.6691
_exptl_absorpt_correction_type multi-scan
_exptl_absorpt_process_details
;
SADABS-2012/1 (Bruker,2012) was used for absorption correction.
wR2(int) was 0.0659 before and 0.0501 after correction.
The Ratio of minimum to maximum transmission is 0.8880.
The \l/2 correction factor is 0.0015.
;
_exptl_crystal_colour colourless
_exptl_crystal_colour_primary colourless
_exptl_crystal_density_diffrn 1.421
_exptl_crystal_description CUBIC
_exptl_crystal_F_000 464
_exptl_crystal_size_max 0.08
_exptl_crystal_size_mid 0.08
_exptl_crystal_size_min 0.04
_refine_diff_density_max 0.374
_refine_diff_density_min -0.210
_refine_diff_density_rms 0.043
_refine_ls_extinction_method none
_refine_ls_goodness_of_fit_ref 1.022
_refine_ls_hydrogen_treatment constr
_refine_ls_matrix_type full
_refine_ls_number_parameters 289
_refine_ls_number_reflns 3911
_refine_ls_number_restraints 0
_refine_ls_restrained_S_all 1.022
_refine_ls_R_factor_all 0.0384
_refine_ls_R_factor_gt 0.0358
_refine_ls_shift/su_max 0.000
_refine_ls_shift/su_mean 0.000
_refine_ls_structure_factor_coef Fsqd
_refine_ls_weighting_details 'w=1/[\s^2^(Fo^2^)+(0.0522P)^2^+0.4480P] where P=(Fo^2^+2Fc^2^)/3'
_refine_ls_weighting_scheme calc
_refine_ls_wR_factor_gt 0.0955
_refine_ls_wR_factor_ref 0.0978
_reflns_Friedel_coverage 0.000
_reflns_number_gt 3588
_reflns_number_total 3911
_reflns_threshold_expression 'I > 2\s(I)'
_cod_data_source_file ol5b02097_si_003.cif
_cod_data_source_block sylva2
_cod_depositor_comments
;
The following automatic conversions were performed:

data item '_diffrn_radiation_probe' value 'X-ray' was changed to
'x-ray' in accordance with the
/home/saulius/struct/COD-crude-data/automatic-downloads/DataCite-retrospective/ACS/depositions/lib/dictionaries/cif_core.dic
dictionary named 'cif_core.dic' version 2.4.2 last updated on
2011-04-26.

Automatic conversion script
Id: cif_fix_values 6909 2019-04-08 15:41:33Z antanas 
;
_cod_database_code 1555237
_shelxl_version_number 2013-4
_shelx_space_group_comment
;
The symmetry employed for this shelxl refinement is uniquely defined
by the following loop, which should always be used as a source of
symmetry information in preference to the above space-group names.
They are only intended as comments.
;
_shelx_estimated_absorpt_t_max 0.964
_shelx_estimated_absorpt_t_min 0.930
_olex2_refinement_description
;
1. Fixed Uiso
 At 1.2 times of:
  All C(H) groups, All C(H,H) groups
2.a Ternary CH refined with riding coordinates:
 C1(H1), C2(H2), C3(H3), C10(H10), C11(H11)
2.b Secondary CH2 refined with riding coordinates:
 C12(H12A,H12B), C13(H13A,H13B), C14(H14A,H14B), C15(H15A,H15B), C16(H16A,H16B)
2.c Aromatic/amide H refined with riding coordinates:
 C5(H5), C6(H6), C7(H7), C8(H8), C9(H9), C19(H19), C21(H21), C23(H23)
;

loop_
_space_group_symop_operation_xyz
'x, y, z'
'-x, -y, -z'

loop_
_atom_site_label
_atom_site_type_symbol
_atom_site_fract_x
_atom_site_fract_y
_atom_site_fract_z
_atom_site_U_iso_or_equiv
_atom_site_adp_type
_atom_site_occupancy
_atom_site_site_symmetry_order
_atom_site_calc_flag
_atom_site_refinement_flags_posn
F1 F 0.60305(10) 0.61134(7) 0.06600(7) 0.0269(2) Uani 1 1 d .
O1 O 0.76750(10) 0.30477(7) -0.01815(6) 0.01455(18) Uani 1 1 d .
O2 O 0.59949(11) 0.14269(8) 0.02758(7) 0.0197(2) Uani 1 1 d .
O3 O 0.72700(15) 0.46076(9) -0.39668(9) 0.0345(3) Uani 1 1 d .
O4 O 0.60355(16) 0.35316(11) -0.53571(8) 0.0406(3) Uani 1 1 d .
O5 O 0.29838(12) -0.01895(9) -0.46346(8) 0.0267(2) Uani 1 1 d .
O6 O 0.28527(13) -0.08400(8) -0.29161(8) 0.0270(2) Uani 1 1 d .
N1 N 0.64519(15) 0.37102(10) -0.43474(9) 0.0232(2) Uani 1 1 d .
N2 N 0.33372(13) -0.01068(9) -0.36061(9) 0.0187(2) Uani 1 1 d .
C1 C 0.63500(16) 0.51003(11) 0.12616(11) 0.0195(3) Uani 1 1 d .
H1 H 0.5377 0.4482 0.1292 0.023 Uiso 1 1 calc R
C2 C 0.80490(15) 0.46337(10) 0.11748(9) 0.0142(2) Uani 1 1 d .
H2 H 0.8858 0.5149 0.0736 0.017 Uiso 1 1 calc R
C3 C 0.75468(16) 0.52097(10) 0.22964(10) 0.0171(3) Uani 1 1 d .
H3 H 0.7270 0.4625 0.2904 0.021 Uiso 1 1 calc R
C4 C 0.84076(15) 0.63751(10) 0.27267(10) 0.0156(2) Uani 1 1 d .
C5 C 0.88531(16) 0.73176(11) 0.20142(10) 0.0168(2) Uani 1 1 d .
H5 H 0.8615 0.7226 0.1216 0.020 Uiso 1 1 calc R
C6 C 0.96416(16) 0.83885(11) 0.24605(11) 0.0186(3) Uani 1 1 d .
H6 H 0.9928 0.9024 0.1965 0.022 Uiso 1 1 calc R
C7 C 1.00127(17) 0.85365(11) 0.36215(11) 0.0216(3) Uani 1 1 d .
H7 H 1.0553 0.9268 0.3924 0.026 Uiso 1 1 calc R
C8 C 0.95877(18) 0.76064(12) 0.43334(11) 0.0253(3) Uani 1 1 d .
H8 H 0.9846 0.7699 0.5130 0.030 Uiso 1 1 calc R
C9 C 0.87864(18) 0.65354(12) 0.38966(11) 0.0224(3) Uani 1 1 d .
H9 H 0.8494 0.5907 0.4398 0.027 Uiso 1 1 calc R
C10 C 0.82111(15) 0.33060(10) 0.10218(9) 0.0135(2) Uani 1 1 d .
H10 H 0.7427 0.2853 0.1528 0.016 Uiso 1 1 calc R
C11 C 1.00149(15) 0.29352(10) 0.12347(9) 0.0143(2) Uani 1 1 d .
H11 H 1.0774 0.3431 0.0745 0.017 Uiso 1 1 calc R
C12 C 1.01907(16) 0.16088(10) 0.09287(10) 0.0171(3) Uani 1 1 d .
H12A H 0.9431 0.1099 0.1393 0.021 Uiso 1 1 calc R
H12B H 0.9840 0.1453 0.0116 0.021 Uiso 1 1 calc R
C13 C 1.20200(17) 0.12815(11) 0.11436(12) 0.0236(3) Uani 1 1 d .
H13A H 1.2093 0.0418 0.0965 0.028 Uiso 1 1 calc R
H13B H 1.2764 0.1743 0.0631 0.028 Uiso 1 1 calc R
C14 C 1.26422(18) 0.15480(12) 0.23781(12) 0.0274(3) Uani 1 1 d .
H14A H 1.3855 0.1383 0.2475 0.033 Uiso 1 1 calc R
H14B H 1.1991 0.1013 0.2886 0.033 Uiso 1 1 calc R
C15 C 1.24312(17) 0.28530(12) 0.27160(12) 0.0243(3) Uani 1 1 d .
H15A H 1.3212 0.3382 0.2285 0.029 Uiso 1 1 calc R
H15B H 1.2747 0.2980 0.3537 0.029 Uiso 1 1 calc R
C16 C 1.06127(16) 0.31965(11) 0.24821(10) 0.0190(3) Uani 1 1 d .
H16A H 1.0550 0.4061 0.2661 0.023 Uiso 1 1 calc R
H16B H 0.9848 0.2740 0.2985 0.023 Uiso 1 1 calc R
C17 C 0.65428(15) 0.21139(10) -0.04135(10) 0.0140(2) Uani 1 1 d .
C18 C 0.60178(15) 0.20202(10) -0.16581(10) 0.0143(2) Uani 1 1 d .
C19 C 0.65223(15) 0.29051(10) -0.24133(10) 0.0158(2) Uani 1 1 d .
H19 H 0.7252 0.3580 -0.2160 0.019 Uiso 1 1 calc R
C20 C 0.59358(16) 0.27780(11) -0.35406(10) 0.0172(3) Uani 1 1 d .
C21 C 0.48858(16) 0.18076(11) -0.39559(10) 0.0173(2) Uani 1 1 d .
H21 H 0.4498 0.1737 -0.4734 0.021 Uiso 1 1 calc R
C22 C 0.44317(15) 0.09483(10) -0.31809(10) 0.0158(2) Uani 1 1 d .
C23 C 0.49549(15) 0.10278(10) -0.20356(10) 0.0151(2) Uani 1 1 d .
H23 H 0.4600 0.0424 -0.1524 0.018 Uiso 1 1 calc R

loop_
_atom_site_aniso_label
_atom_site_aniso_U_11
_atom_site_aniso_U_22
_atom_site_aniso_U_33
_atom_site_aniso_U_23
_atom_site_aniso_U_13
_atom_site_aniso_U_12
F1 0.0263(4) 0.0222(4) 0.0320(4) -0.0034(3) -0.0099(3) 0.0104(3)
O1 0.0170(4) 0.0148(4) 0.0112(4) -0.0001(3) -0.0024(3) -0.0013(3)
O2 0.0230(5) 0.0190(4) 0.0160(4) 0.0019(3) -0.0008(3) -0.0048(3)
O3 0.0491(7) 0.0255(5) 0.0261(5) 0.0063(4) -0.0055(4) -0.0139(5)
O4 0.0542(7) 0.0481(7) 0.0157(5) 0.0094(4) -0.0093(4) -0.0189(5)
O5 0.0286(5) 0.0311(5) 0.0188(5) -0.0088(4) -0.0055(4) -0.0026(4)
O6 0.0302(5) 0.0215(5) 0.0273(5) 0.0001(4) -0.0030(4) -0.0082(4)
N1 0.0251(6) 0.0261(6) 0.0178(5) 0.0047(4) -0.0031(4) -0.0021(5)
N2 0.0161(5) 0.0193(5) 0.0204(5) -0.0055(4) -0.0016(4) 0.0016(4)
C1 0.0178(6) 0.0170(6) 0.0233(6) -0.0032(5) -0.0015(5) 0.0020(5)
C2 0.0157(6) 0.0142(5) 0.0124(5) 0.0003(4) -0.0004(4) 0.0008(4)
C3 0.0202(6) 0.0164(6) 0.0148(6) -0.0003(4) 0.0032(5) 0.0008(5)
C4 0.0158(6) 0.0161(6) 0.0152(6) -0.0015(4) 0.0010(4) 0.0033(4)
C5 0.0194(6) 0.0181(6) 0.0131(5) -0.0010(4) -0.0003(4) 0.0033(5)
C6 0.0195(6) 0.0167(6) 0.0201(6) 0.0012(4) 0.0019(5) 0.0026(5)
C7 0.0196(6) 0.0202(6) 0.0241(6) -0.0064(5) -0.0030(5) 0.0000(5)
C8 0.0323(8) 0.0281(7) 0.0146(6) -0.0033(5) -0.0050(5) 0.0012(6)
C9 0.0298(7) 0.0219(6) 0.0154(6) 0.0020(5) 0.0005(5) 0.0016(5)
C10 0.0165(6) 0.0143(5) 0.0093(5) -0.0003(4) -0.0011(4) -0.0004(4)
C11 0.0159(6) 0.0130(5) 0.0137(5) 0.0016(4) -0.0002(4) -0.0003(4)
C12 0.0181(6) 0.0143(6) 0.0188(6) 0.0001(4) -0.0002(4) 0.0013(4)
C13 0.0209(7) 0.0182(6) 0.0321(7) -0.0012(5) -0.0001(5) 0.0055(5)
C14 0.0232(7) 0.0229(7) 0.0359(8) 0.0041(6) -0.0093(6) 0.0061(5)
C15 0.0224(7) 0.0231(6) 0.0263(7) 0.0008(5) -0.0091(5) 0.0012(5)
C16 0.0212(6) 0.0189(6) 0.0163(6) -0.0006(4) -0.0047(5) 0.0016(5)
C17 0.0125(6) 0.0134(5) 0.0163(6) -0.0012(4) -0.0001(4) 0.0033(4)
C18 0.0123(6) 0.0154(5) 0.0153(6) -0.0018(4) -0.0004(4) 0.0043(4)
C19 0.0137(6) 0.0154(5) 0.0181(6) -0.0018(4) -0.0011(4) 0.0020(4)
C20 0.0169(6) 0.0183(6) 0.0165(6) 0.0018(5) 0.0006(4) 0.0022(5)
C21 0.0169(6) 0.0212(6) 0.0139(5) -0.0031(4) -0.0019(4) 0.0040(5)
C22 0.0129(6) 0.0156(6) 0.0185(6) -0.0047(4) -0.0011(4) 0.0020(4)
C23 0.0141(6) 0.0149(5) 0.0166(6) -0.0010(4) 0.0012(4) 0.0033(4)

loop_
_atom_type_symbol
_atom_type_description
_atom_type_scat_dispersion_real
_atom_type_scat_dispersion_imag
_atom_type_scat_source
C C 0.0181 0.0091 'International Tables Vol C Tables 4.2.6.8 and 6.1.1.4'
H H 0.0000 0.0000 'International Tables Vol C Tables 4.2.6.8 and 6.1.1.4'
F F 0.0727 0.0534 'International Tables Vol C Tables 4.2.6.8 and 6.1.1.4'
N N 0.0311 0.0180 'International Tables Vol C Tables 4.2.6.8 and 6.1.1.4'
O O 0.0492 0.0322 'International Tables Vol C Tables 4.2.6.8 and 6.1.1.4'

loop_
_geom_angle_atom_site_label_1
_geom_angle_atom_site_label_2
_geom_angle_atom_site_label_3
_geom_angle
C17 O1 C10 117.65(8)
O3 N1 O4 124.24(11)
O3 N1 C20 117.90(10)
O4 N1 C20 117.86(11)
O5 N2 C22 117.52(10)
O6 N2 O5 124.41(10)
O6 N2 C22 118.08(10)
F1 C1 H1 115.9
F1 C1 C2 117.17(10)
F1 C1 C3 119.27(10)
C2 C1 H1 115.9
C2 C1 C3 62.01(8)
C3 C1 H1 115.9
C1 C2 H2 114.5
C1 C2 C3 59.63(8)
C1 C2 C10 119.99(10)
C3 C2 H2 114.5
C10 C2 H2 114.5
C10 C2 C3 122.94(9)
C1 C3 C2 58.37(8)
C1 C3 H3 114.5
C2 C3 H3 114.5
C4 C3 C1 123.20(10)
C4 C3 C2 120.47(10)
C4 C3 H3 114.5
C5 C4 C3 123.05(10)
C5 C4 C9 118.20(11)
C9 C4 C3 118.74(11)
C4 C5 H5 119.6
C6 C5 C4 120.73(11)
C6 C5 H5 119.6
C5 C6 H6 119.7
C7 C6 C5 120.55(11)
C7 C6 H6 119.7
C6 C7 H7 120.4
C8 C7 C6 119.19(11)
C8 C7 H7 120.4
C7 C8 H8 119.6
C7 C8 C9 120.71(12)
C9 C8 H8 119.6
C4 C9 H9 119.7
C8 C9 C4 120.62(12)
C8 C9 H9 119.7
O1 C10 C2 104.27(8)
O1 C10 H10 109.9
O1 C10 C11 108.96(9)
C2 C10 H10 109.9
C2 C10 C11 113.68(9)
C11 C10 H10 109.9
C10 C11 H11 108.0
C10 C11 C12 112.69(9)
C10 C11 C16 110.22(9)
C12 C11 H11 108.0
C16 C11 H11 108.0
C16 C11 C12 109.91(9)
C11 C12 H12A 109.5
C11 C12 H12B 109.5
H12A C12 H12B 108.1
C13 C12 C11 110.86(10)
C13 C12 H12A 109.5
C13 C12 H12B 109.5
C12 C13 H13A 109.3
C12 C13 H13B 109.3
H13A C13 H13B 108.0
C14 C13 C12 111.46(11)
C14 C13 H13A 109.3
C14 C13 H13B 109.3
C13 C14 H14A 109.4
C13 C14 H14B 109.4
C13 C14 C15 111.08(11)
H14A C14 H14B 108.0
C15 C14 H14A 109.4
C15 C14 H14B 109.4
C14 C15 H15A 109.2
C14 C15 H15B 109.2
C14 C15 C16 111.98(11)
H15A C15 H15B 107.9
C16 C15 H15A 109.2
C16 C15 H15B 109.2
C11 C16 H16A 109.4
C11 C16 H16B 109.4
C15 C16 C11 111.39(10)
C15 C16 H16A 109.4
C15 C16 H16B 109.4
H16A C16 H16B 108.0
O1 C17 C18 111.59(9)
O2 C17 O1 125.27(10)
O2 C17 C18 123.13(10)
C19 C18 C17 121.74(10)
C19 C18 C23 120.59(11)
C23 C18 C17 117.65(10)
C18 C19 H19 120.8
C20 C19 C18 118.41(11)
C20 C19 H19 120.8
C19 C20 N1 119.00(11)
C19 C20 C21 123.10(11)
C21 C20 N1 117.90(10)
C20 C21 H21 121.7
C22 C21 C20 116.50(11)
C22 C21 H21 121.7
C21 C22 N2 117.59(10)
C21 C22 C23 123.38(11)
C23 C22 N2 119.03(10)
C18 C23 H23 121.0
C22 C23 C18 118.01(11)
C22 C23 H23 121.0

loop_
_geom_bond_atom_site_label_1
_geom_bond_atom_site_label_2
_geom_bond_distance
F1 C1 1.3793(15)
O1 C10 1.4730(13)
O1 C17 1.3411(14)
O2 C17 1.2032(14)
O3 N1 1.2193(15)
O4 N1 1.2243(15)
O5 N2 1.2273(14)
O6 N2 1.2209(14)
N1 C20 1.4736(15)
N2 C22 1.4763(15)
C1 H1 1.0000
C1 C2 1.4815(17)
C1 C3 1.5012(17)
C2 H2 1.0000
C2 C3 1.5365(16)
C2 C10 1.5063(15)
C3 H3 1.0000
C3 C4 1.4935(16)
C4 C5 1.3962(17)
C4 C9 1.3978(17)
C5 H5 0.9500
C5 C6 1.3906(17)
C6 H6 0.9500
C6 C7 1.3856(18)
C7 H7 0.9500
C7 C8 1.3817(19)
C8 H8 0.9500
C8 C9 1.3908(19)
C9 H9 0.9500
C10 H10 1.0000
C10 C11 1.5229(16)
C11 H11 1.0000
C11 C12 1.5356(16)
C11 C16 1.5338(15)
C12 H12A 0.9900
C12 H12B 0.9900
C12 C13 1.5265(18)
C13 H13A 0.9900
C13 H13B 0.9900
C13 C14 1.5254(19)
C14 H14A 0.9900
C14 H14B 0.9900
C14 C15 1.5262(18)
C15 H15A 0.9900
C15 H15B 0.9900
C15 C16 1.5271(18)
C16 H16A 0.9900
C16 H16B 0.9900
C17 C18 1.5003(16)
C18 C19 1.3936(17)
C18 C23 1.3949(16)
C19 H19 0.9500
C19 C20 1.3832(17)
C20 C21 1.3842(17)
C21 H21 0.9500
C21 C22 1.3791(17)
C22 C23 1.3878(16)
C23 H23 0.9500

loop_
_geom_torsion_atom_site_label_1
_geom_torsion_atom_site_label_2
_geom_torsion_atom_site_label_3
_geom_torsion_atom_site_label_4
_geom_torsion
F1 C1 C2 C3 110.46(11)
F1 C1 C2 C10 -136.62(10)
F1 C1 C3 C2 -107.15(12)
F1 C1 C3 C4 0.83(18)
O1 C10 C11 C12 -56.96(12)
O1 C10 C11 C16 179.84(9)
O1 C17 C18 C19 -7.33(15)
O1 C17 C18 C23 174.60(10)
O2 C17 C18 C19 172.50(11)
O2 C17 C18 C23 -5.57(17)
O3 N1 C20 C19 -5.75(18)
O3 N1 C20 C21 174.59(12)
O4 N1 C20 C19 174.04(12)
O4 N1 C20 C21 -5.63(18)
O5 N2 C22 C21 4.30(16)
O5 N2 C22 C23 -175.48(10)
O6 N2 C22 C21 -176.09(11)
O6 N2 C22 C23 4.12(16)
N1 C20 C21 C22 179.73(10)
N2 C22 C23 C18 178.66(10)
C1 C2 C3 C4 -112.57(12)
C1 C2 C10 O1 75.56(12)
C1 C2 C10 C11 -165.91(10)
C1 C3 C4 C5 -30.86(18)
C1 C3 C4 C9 149.07(12)
C2 C1 C3 C4 107.98(13)
C2 C3 C4 C5 39.13(17)
C2 C3 C4 C9 -140.94(12)
C2 C10 C11 C12 -172.76(9)
C2 C10 C11 C16 64.05(12)
C3 C1 C2 C10 112.92(11)
C3 C2 C10 O1 146.80(10)
C3 C2 C10 C11 -94.68(13)
C3 C4 C5 C6 179.49(11)
C3 C4 C9 C8 179.98(12)
C4 C5 C6 C7 0.53(19)
C5 C4 C9 C8 -0.09(19)
C5 C6 C7 C8 -0.08(19)
C6 C7 C8 C9 -0.5(2)
C7 C8 C9 C4 0.5(2)
C9 C4 C5 C6 -0.44(18)
C10 O1 C17 O2 -4.28(17)
C10 O1 C17 C18 175.54(9)
C10 C2 C3 C1 -108.10(12)
C10 C2 C3 C4 139.34(12)
C10 C11 C12 C13 179.40(10)
C10 C11 C16 C15 -179.03(10)
C11 C12 C13 C14 57.12(13)
C12 C11 C16 C15 56.17(13)
C12 C13 C14 C15 -54.90(15)
C13 C14 C15 C16 53.82(16)
C14 C15 C16 C11 -54.99(14)
C16 C11 C12 C13 -57.24(13)
C17 O1 C10 C2 -131.56(10)
C17 O1 C10 C11 106.73(11)
C17 C18 C19 C20 -177.62(10)
C17 C18 C23 C22 178.55(10)
C18 C19 C20 N1 179.68(10)
C18 C19 C20 C21 -0.68(18)
C19 C18 C23 C22 0.46(17)
C19 C20 C21 C22 0.08(18)
C20 C21 C22 N2 -178.94(10)
C20 C21 C22 C23 0.84(18)
C21 C22 C23 C18 -1.11(18)
C23 C18 C19 C20 0.39(17)
